data_7241231
loop_
_publ_author_name
'Shen, Jinhui'
'Yu, Aimin'
'Zhang, Lei'
'Meng, Xiangtai'

_publ_section_title
;
 Construction of benzothiophene fused pyrrolidone in water via a
 catalyst-free process and a mechanism study
;
_journal_issue 20
_journal_name_full 'Green Chemistry'
_journal_page_first 6798
_journal_page_last 6803
_journal_paper_doi 10.1039/D0GC01860K
_journal_volume 22
_journal_year 2020
_chemical_formula_moiety 'C16 H19 N O2 S'
_chemical_formula_sum 'C16 H19 N O2 S'
_chemical_formula_weight 289.38
_space_group_crystal_system monoclinic
_space_group_IT_number 14
_space_group_name_Hall '-P 2ybc'
_space_group_name_H-M_alt 'P 1 21/c 1'
_atom_sites_solution_hydrogens mixed
_atom_sites_solution_primary iterative
_audit_creation_date 2019-12-15
_audit_creation_method
;
Olex2 1.2
(compiled 2018.05.29 svn.r3508 for OlexSys, GUI svn.r5506)
;
_audit_update_record
;
2020-05-28 deposited with the CCDC.	2020-09-01 downloaded from the CCDC.
;
_cell_angle_alpha 90
_cell_angle_beta 100.520(6)
_cell_angle_gamma 90
_cell_formula_units_Z 12
_cell_length_a 12.239(5)
_cell_length_b 19.008(7)
_cell_length_c 20.975(8)
_cell_measurement_reflns_used 2789
_cell_measurement_temperature 296(2)
_cell_measurement_theta_max 18.94
_cell_measurement_theta_min 2.35
_cell_volume 4798(3)
_computing_cell_refinement 'SAINT v8.37A (Bruker, 2015)'
_computing_data_reduction 'SAINT v8.37A (Bruker, 2015)'
_computing_molecular_graphics 'Olex2 (Dolomanov et al., 2009)'
_computing_publication_material 'Olex2 (Dolomanov et al., 2009)'
_computing_structure_refinement 'ShelXL (Sheldrick, 2015)'
_computing_structure_solution 'olex2.solve (Bourhis et al., 2015)'
_diffrn_ambient_temperature 296.15
_diffrn_measured_fraction_theta_full 0.968
_diffrn_measured_fraction_theta_max 0.968
_diffrn_measurement_device_type 'Bruker APEX-II CCD'
_diffrn_measurement_method '\f and \w scans'
_diffrn_radiation_type MoK\a
_diffrn_radiation_wavelength 0.71073
_diffrn_reflns_av_R_equivalents 0.0844
_diffrn_reflns_av_unetI/netI 0.1164
_diffrn_reflns_Laue_measured_fraction_full 0.968
_diffrn_reflns_Laue_measured_fraction_max 0.968
_diffrn_reflns_limit_h_max 14
_diffrn_reflns_limit_h_min -14
_diffrn_reflns_limit_k_max 22
_diffrn_reflns_limit_k_min -22
_diffrn_reflns_limit_l_max 24
_diffrn_reflns_limit_l_min -16
_diffrn_reflns_number 22763
_diffrn_reflns_point_group_measured_fraction_full 0.968
_diffrn_reflns_point_group_measured_fraction_max 0.968
_diffrn_reflns_theta_full 25.009
_diffrn_reflns_theta_max 25.009
_diffrn_reflns_theta_min 2.003
_exptl_absorpt_coefficient_mu 0.203
_exptl_absorpt_correction_T_max 0.7456
_exptl_absorpt_correction_T_min 0.6431
_exptl_absorpt_correction_type multi-scan
_exptl_absorpt_process_details
;
SADABS-2016/2 (Bruker,2016/2) was used for absorption correction.
wR2(int) was 0.0669 before and 0.0446 after correction.
The Ratio of minimum to maximum transmission is 0.8625.
The \l/2 correction factor is Not present.
;
_exptl_crystal_density_diffrn 1.202
_exptl_crystal_description block
_exptl_crystal_F_000 1848
_refine_diff_density_max 0.561
_refine_diff_density_min -0.514
_refine_diff_density_rms 0.083
_refine_ls_extinction_method none
_refine_ls_goodness_of_fit_ref 1.103
_refine_ls_hydrogen_treatment constr
_refine_ls_matrix_type full
_refine_ls_number_parameters 563
_refine_ls_number_reflns 8195
_refine_ls_number_restraints 1636
_refine_ls_restrained_S_all 1.146
_refine_ls_R_factor_all 0.2310
_refine_ls_R_factor_gt 0.1242
_refine_ls_shift/su_max 0.059
_refine_ls_shift/su_mean 0.000
_refine_ls_structure_factor_coef Fsqd
_refine_ls_weighting_details 'w=1/[\s^2^(Fo^2^)+(0.2000P)^2^] where P=(Fo^2^+2Fc^2^)/3'
_refine_ls_weighting_scheme calc
_refine_ls_wR_factor_gt 0.3124
_refine_ls_wR_factor_ref 0.3852
_reflns_Friedel_coverage 0.000
_reflns_number_gt 3449
_reflns_number_total 8195
_reflns_threshold_expression 'I > 2\s(I)'
_cod_data_source_file d0gc01860k2.cif
_cod_data_source_block 11_CCDC1
_cod_depositor_comments 'Adding full bibliography for 7241227--7241236.cif.'
_cod_database_code 7241231
_shelx_shelxl_version_number 2017/1
_shelx_space_group_comment
;
The symmetry employed for this shelxl refinement is uniquely defined
by the following loop, which should always be used as a source of
symmetry information in preference to the above space-group names.
They are only intended as comments.
;
_olex2_refinement_description
;
1. Fixed Uiso
 At 1.2 times of:
  All C(H) groups, All C(H,H) groups, All N(H) groups
 At 1.5 times of:
  All C(H,H,H) groups
2. Restrained distances
 C15-C16 = C47-C48A
 1.53 with sigma of 0.01
3. Rigid bond restraints
 S1, C5, C45, C47
 with sigma for 1-2 distances of 0.005 and sigma for 1-3 distances of 0.01
4. Uiso/Uaniso restraints and constraints
All non-hydrogen atoms have similar U: within 3.8A with sigma of 0.01 and sigma
for terminal atoms of 0.02
Uanis(C15) \\sim Ueq: with sigma of 0.01 and sigma for terminal atoms of 0.02
5. Others
 Sof(H46C)=Sof(H46D)=Sof(H46E)=Sof(H47D)=Sof(H47E)=Sof(C48A)=Sof(H48D)=
 Sof(H48E)=Sof(H48F)=1-FVAR(1)
 Sof(H46A)=Sof(H46B)=Sof(H47A)=Sof(H47B)=Sof(H47C)=Sof(C48)=Sof(H48A)=
 Sof(H48B)=Sof(H48C)=FVAR(1)
6.a Riding coordinates:
 C47(H47A,H47B,H47C), C47(H47D,H47E), C48(H48A,H48B,H48C)
6.b Ternary CH refined with riding coordinates:
 C45(H45), C29(H29), C13(H13)
6.c Secondary CH2 refined with riding coordinates:
 C31(H31A,H31B), C46(H46A,H46B), C15(H15A,H15B)
6.d Aromatic/amide H refined with riding coordinates:
 N3(H3), N2(H2), N1(H1), C23(H23), C39(H39), C36(H36), C35(H35), C19(H19),
 C4(H4), C20(H20), C7(H7), C3(H3A)
6.e Idealised Me refined as rotating group:
 C43(H43A,H43B,H43C), C27(H27A,H27B,H27C), C17(H17A,H17B,H17C), C33(H33A,H33B,
 H33C), C30(H30A,H30B,H30C), C46(H46C,H46D,H46E), C11(H11A,H11B,H11C), C1(H1A,
 H1B,H1C), C32(H32A,H32B,H32C), C14(H14A,H14B,H14C), C16(H16A,H16B,H16C),
 C48A(H48D,H48E,H48F)
;
_olex2_submission_special_instructions 'No special instructions were received'

loop_
_space_group_symop_operation_xyz
'x, y, z'
'-x, y+1/2, -z+1/2'
'-x, -y, -z'
'x, -y-1/2, z-1/2'

loop_
_atom_site_label
_atom_site_type_symbol
_atom_site_fract_x
_atom_site_fract_y
_atom_site_fract_z
_atom_site_U_iso_or_equiv
_atom_site_adp_type
_atom_site_occupancy
_atom_site_site_symmetry_order
_atom_site_calc_flag
_atom_site_refinement_flags_posn
_atom_site_refinement_flags_adp
_atom_site_refinement_flags_occupancy
_atom_site_disorder_assembly
_atom_site_disorder_group
S3 S 0.25789(18) 0.10940(11) 0.54579(10) 0.0761(7) Uani 1 1 d . U . . .
S2 S 0.4969(2) 0.20647(12) 0.27256(9) 0.0796(7) Uani 1 1 d . U . . .
S1 S 0.9254(2) 0.42216(15) 0.47643(18) 0.1230(10) Uani 1 1 d . U . . .
O6 O 0.4089(4) 0.3090(2) 0.4720(2) 0.0638(12) Uani 1 1 d . U . . .
O2 O 1.0372(4) 0.2458(3) 0.3530(3) 0.0729(13) Uani 1 1 d . U . . .
O4 O 0.7425(4) 0.1742(3) 0.4680(3) 0.0739(13) Uani 1 1 d . U . . .
N3 N 0.2469(5) 0.3148(3) 0.4032(3) 0.0644(13) Uani 1 1 d . U . . .
H3 H 0.181471 0.297203 0.391994 0.077 Uiso 1 1 calc R . . . .
N2 N 0.6080(5) 0.2337(3) 0.5066(3) 0.0629(13) Uani 1 1 d . U . . .
H2 H 0.547154 0.257132 0.497046 0.075 Uiso 1 1 calc R . . . .
N1 N 0.9020(5) 0.1830(4) 0.3876(3) 0.0788(14) Uani 1 1 d . U . . .
H1 H 0.850250 0.182432 0.410305 0.095 Uiso 1 1 calc R . . . .
O5 O 0.3050(5) 0.2139(3) 0.6462(3) 0.0977(18) Uani 1 1 d . U . . .
C28 C 0.6523(6) 0.2070(4) 0.4583(3) 0.0651(14) Uani 1 1 d . U . . .
C24 C 0.5945(6) 0.2221(4) 0.3921(3) 0.0635(13) Uani 1 1 d . U . . .
C40 C 0.2838(6) 0.2140(4) 0.4728(4) 0.0631(14) Uani 1 1 d . U . . .
C44 C 0.3193(6) 0.2838(4) 0.4498(4) 0.0628(14) Uani 1 1 d . U . . .
C12 C 0.9653(7) 0.2410(5) 0.3877(5) 0.0836(16) Uani 1 1 d . U . . .
C22 C 0.5812(6) 0.2910(4) 0.3639(3) 0.0631(14) Uani 1 1 d . U . . .
C38 C 0.2663(6) 0.1543(4) 0.4305(4) 0.0632(14) Uani 1 1 d . U . . .
C41 C 0.2821(6) 0.1975(4) 0.5343(3) 0.0602(14) Uani 1 1 d . U . . .
C23 C 0.6189(6) 0.3558(4) 0.3949(4) 0.0712(14) Uani 1 1 d . U . . .
H23 H 0.658505 0.356798 0.437166 0.085 Uiso 1 1 calc R . . . .
C8 C 0.9483(7) 0.2983(5) 0.4327(5) 0.0889(16) Uani 1 1 d . U . . .
C37 C 0.2495(6) 0.0936(4) 0.4643(4) 0.0678(15) Uani 1 1 d . U . . .
C39 C 0.2629(6) 0.1500(4) 0.3640(4) 0.0662(14) Uani 1 1 d . U . . .
H39 H 0.274032 0.190601 0.341242 0.079 Uiso 1 1 calc R . . . .
O3 O 0.5218(6) 0.0586(3) 0.3065(3) 0.113(2) Uani 1 1 d . U . . .
C25 C 0.5495(6) 0.1711(4) 0.3472(4) 0.0678(15) Uani 1 1 d . U . . .
C42 C 0.2895(6) 0.2419(4) 0.5927(4) 0.0664(16) Uani 1 1 d . U . . .
C21 C 0.5334(6) 0.2894(4) 0.2998(4) 0.0696(15) Uani 1 1 d . U . . .
C6 C 0.9644(7) 0.2900(5) 0.5023(5) 0.0913(16) Uani 1 1 d . U . . .
C43 C 0.2794(7) 0.3190(4) 0.5897(4) 0.078(2) Uani 1 1 d . U . . .
H43A H 0.230154 0.334328 0.617640 0.117 Uiso 1 1 calc GR . . . .
H43B H 0.250124 0.333094 0.545920 0.117 Uiso 1 1 calc GR . . . .
H43C H 0.351232 0.339880 0.603419 0.117 Uiso 1 1 calc GR . . . .
C5 C 0.9581(7) 0.3567(5) 0.5303(6) 0.1027(17) Uani 1 1 d . U . . .
C18 C 0.5940(7) 0.4179(4) 0.3590(4) 0.0775(16) Uani 1 1 d . U . . .
C36 C 0.2336(7) 0.0287(4) 0.4335(4) 0.0775(17) Uani 1 1 d . U . . .
H36 H 0.225085 -0.012182 0.456350 0.093 Uiso 1 1 calc R . . . .
C27 C 0.5470(7) 0.0608(5) 0.4190(4) 0.087(2) Uani 1 1 d . U . . .
H27A H 0.507771 0.016859 0.414018 0.130 Uiso 1 1 calc GR . . . .
H27B H 0.514724 0.091016 0.447222 0.130 Uiso 1 1 calc GR . . . .
H27C H 0.623665 0.052547 0.437280 0.130 Uiso 1 1 calc GR . . . .
C35 C 0.2311(7) 0.0276(4) 0.3690(4) 0.0784(18) Uani 1 1 d . U . . .
H35 H 0.220403 -0.015467 0.347789 0.094 Uiso 1 1 calc R . . . .
C34 C 0.2438(6) 0.0885(4) 0.3314(4) 0.0743(16) Uani 1 1 d . U . . .
C26 C 0.5389(7) 0.0951(5) 0.3545(4) 0.0744(16) Uani 1 1 d . U . . .
C19 C 0.5427(7) 0.4136(5) 0.2930(4) 0.0821(18) Uani 1 1 d . U . . .
H19 H 0.531244 0.454741 0.268696 0.098 Uiso 1 1 calc R . . . .
C45 C 0.2762(7) 0.3782(4) 0.3708(4) 0.0804(17) Uani 1 1 d . U . . .
H45 H 0.357088 0.381473 0.374698 0.096 Uiso 1 1 calc R . . . .
C9 C 0.9225(7) 0.3656(5) 0.4124(5) 0.0930(17) Uani 1 1 d . U . . .
C4 C 0.9764(8) 0.3544(6) 0.6042(5) 0.1051(19) Uani 1 1 d . U . . .
H4 H 0.972223 0.394582 0.628904 0.126 Uiso 1 1 calc R . . . .
C29 C 0.6583(7) 0.2250(5) 0.5755(4) 0.0816(18) Uani 1 1 d . U . . .
H29 H 0.739416 0.225872 0.580373 0.098 Uiso 1 1 calc R . . . .
C20 C 0.5108(7) 0.3535(4) 0.2651(4) 0.0779(16) Uani 1 1 d . U . . .
H20 H 0.473190 0.352856 0.222396 0.093 Uiso 1 1 calc R . . . .
C7 C 0.9891(7) 0.2297(5) 0.5392(5) 0.0955(17) Uani 1 1 d . U . . .
H7 H 0.993984 0.186617 0.518793 0.115 Uiso 1 1 calc R . . . .
C2 C 1.0066(8) 0.2331(6) 0.6063(6) 0.103(2) Uani 1 1 d . U . . .
C17 C 0.6278(9) 0.4886(5) 0.3886(5) 0.103(3) Uani 1 1 d . U . . .
H17A H 0.619834 0.488542 0.433298 0.155 Uiso 1 1 calc GR . . . .
H17B H 0.581323 0.524473 0.365654 0.155 Uiso 1 1 calc GR . . . .
H17C H 0.703942 0.497737 0.385796 0.155 Uiso 1 1 calc GR . . . .
C33 C 0.2396(8) 0.0842(5) 0.2583(4) 0.096(3) Uani 1 1 d . U . . .
H33A H 0.165827 0.071766 0.237174 0.145 Uiso 1 1 calc GR . . . .
H33B H 0.291114 0.049211 0.249203 0.145 Uiso 1 1 calc GR . . . .
H33C H 0.259158 0.129087 0.242586 0.145 Uiso 1 1 calc GR . . . .
C3 C 0.9980(8) 0.2938(7) 0.6301(6) 0.109(2) Uani 1 1 d . U . . .
H3A H 1.009602 0.294370 0.675174 0.131 Uiso 1 1 calc R . . . .
O1 O 0.9084(7) 0.4565(4) 0.3388(5) 0.152(3) Uani 1 1 d . U . . .
C30 C 0.6179(10) 0.1474(6) 0.5985(5) 0.119(3) Uani 1 1 d . U . . .
H30A H 0.538425 0.146846 0.594034 0.178 Uiso 1 1 calc GR . . . .
H30B H 0.651037 0.139190 0.642962 0.178 Uiso 1 1 calc GR . . . .
H30C H 0.640788 0.111301 0.571780 0.178 Uiso 1 1 calc GR . . . .
C13 C 0.9196(8) 0.1213(5) 0.3496(5) 0.096(2) Uani 1 1 d . U . . .
H13 H 0.998127 0.117770 0.345997 0.115 Uiso 1 1 calc R . . . .
C31 C 0.6216(9) 0.2819(6) 0.6150(5) 0.100(2) Uani 1 1 d . U . . .
H31A H 0.542424 0.276801 0.613783 0.120 Uiso 1 1 calc R . . . .
H31B H 0.658564 0.275648 0.659640 0.120 Uiso 1 1 calc R . . . .
C10 C 0.8941(8) 0.3951(6) 0.3473(6) 0.0987(18) Uani 1 1 d . U . . .
C46 C 0.2198(8) 0.3723(5) 0.2975(4) 0.094(2) Uani 1 1 d . U . . .
H46C H 0.189701 0.417160 0.282333 0.141 Uiso 0.452(13) 1 calc GR . P A 2
H46D H 0.161180 0.338095 0.292880 0.141 Uiso 0.452(13) 1 calc GR . P A 2
H46E H 0.274140 0.357960 0.272325 0.141 Uiso 0.452(13) 1 calc GR . P A 2
H46A H 0.253497 0.334767 0.276342 0.113 Uiso 0.548(13) 1 calc R . P A 1
H46B H 0.140985 0.362793 0.293355 0.113 Uiso 0.548(13) 1 calc R . P A 1
C11 C 0.8470(8) 0.3549(5) 0.2926(5) 0.106(3) Uani 1 1 d . U . . .
H11A H 0.902295 0.323924 0.281168 0.159 Uiso 1 1 calc GR . . . .
H11B H 0.820337 0.385705 0.256926 0.159 Uiso 1 1 calc GR . . . .
H11C H 0.786237 0.327595 0.302590 0.159 Uiso 1 1 calc GR . . . .
C1 C 1.0251(9) 0.1630(7) 0.6449(6) 0.129(3) Uani 1 1 d . U . . .
H1A H 0.975466 0.160850 0.675356 0.193 Uiso 1 1 calc GR . . . .
H1B H 1.100516 0.160770 0.667725 0.193 Uiso 1 1 calc GR . . . .
H1C H 1.010809 0.124085 0.615366 0.193 Uiso 1 1 calc GR . . . .
C32 C 0.6422(10) 0.3506(6) 0.5956(5) 0.123(3) Uani 1 1 d . U . . .
H32A H 0.595044 0.360725 0.554824 0.185 Uiso 1 1 calc GR . . . .
H32B H 0.718614 0.354680 0.591013 0.185 Uiso 1 1 calc GR . . . .
H32C H 0.627170 0.383422 0.627695 0.185 Uiso 1 1 calc GR . . . .
C47 C 0.2304(8) 0.4430(5) 0.4101(5) 0.101(2) Uani 1 1 d D U . . .
H47A H 0.218070 0.484455 0.383611 0.152 Uiso 0.548(13) 1 d R . P A 1
H47B H 0.286000 0.452485 0.447681 0.152 Uiso 0.548(13) 1 d R . P A 1
H47C H 0.162370 0.429555 0.423391 0.152 Uiso 0.548(13) 1 d R . P A 1
H47D H 0.149940 0.443595 0.398711 0.121 Uiso 0.452(13) 1 d R . P A 2
H47E H 0.248490 0.429175 0.455291 0.121 Uiso 0.452(13) 1 d R . P A 2
C15 C 0.8836(9) 0.0565(6) 0.3766(5) 0.110(2) Uani 1 1 d D U . . .
H15A H 0.898689 0.017007 0.350299 0.132 Uiso 1 1 calc R . . . .
H15B H 0.804058 0.058480 0.375378 0.132 Uiso 1 1 calc R . . . .
C14 C 0.8426(10) 0.1331(6) 0.2774(6) 0.129(3) Uani 1 1 d . U . . .
H14A H 0.766142 0.124145 0.279425 0.193 Uiso 1 1 calc GR . . . .
H14B H 0.866334 0.101437 0.246990 0.193 Uiso 1 1 calc GR . . . .
H14C H 0.850459 0.180757 0.263630 0.193 Uiso 1 1 calc GR . . . .
C16 C 0.9417(11) 0.0455(6) 0.4450(5) 0.139(4) Uani 1 1 d D U . . .
H16A H 1.020587 0.047766 0.446939 0.208 Uiso 1 1 calc GR . . . .
H16B H 0.922260 0.000150 0.459739 0.208 Uiso 1 1 calc GR . . . .
H16C H 0.919529 0.081402 0.472164 0.208 Uiso 1 1 calc GR . . . .
C48 C 0.2391(16) 0.4442(9) 0.2670(9) 0.108(4) Uani 0.548(13) 1 d . U P A 1
H48A H 0.283189 0.439422 0.233848 0.162 Uiso 0.548(13) 1 d R . P A 1
H48B H 0.276719 0.474372 0.300758 0.162 Uiso 0.548(13) 1 d R . P A 1
H48C H 0.168329 0.464272 0.248738 0.162 Uiso 0.548(13) 1 d R . P A 1
C48A C 0.2770(19) 0.5137(8) 0.3944(11) 0.109(5) Uani 0.452(13) 1 d D U P A 2
H48D H 0.282336 0.515127 0.349337 0.164 Uiso 0.452(13) 1 calc GR . P A 2
H48E H 0.349536 0.520039 0.420369 0.164 Uiso 0.452(13) 1 calc GR . P A 2
H48F H 0.228732 0.550620 0.403673 0.164 Uiso 0.452(13) 1 calc GR . P A 2

loop_
_atom_site_aniso_label
_atom_site_aniso_U_11
_atom_site_aniso_U_22
_atom_site_aniso_U_33
_atom_site_aniso_U_23
_atom_site_aniso_U_13
_atom_site_aniso_U_12
S3 0.0874(14) 0.0703(13) 0.0724(12) 0.0164(10) 0.0191(11) 0.0072(11)
S2 0.0930(15) 0.0901(15) 0.0526(11) -0.0089(10) 0.0051(10) -0.0138(11)
S1 0.0955(17) 0.0918(18) 0.179(3) -0.0420(16) 0.0182(18) 0.0034(14)
O6 0.046(2) 0.075(3) 0.067(3) 0.002(2) 0.001(2) -0.005(2)
O2 0.053(3) 0.081(3) 0.091(3) -0.002(3) 0.030(3) -0.008(2)
O4 0.050(2) 0.091(3) 0.084(3) 0.001(2) 0.020(2) 0.011(2)
N3 0.058(3) 0.066(3) 0.064(3) 0.010(2) -0.001(2) -0.001(2)
N2 0.060(3) 0.078(3) 0.052(2) -0.001(2) 0.014(2) 0.011(2)
N1 0.061(3) 0.083(3) 0.098(3) -0.017(3) 0.030(3) -0.007(2)
O5 0.113(4) 0.119(4) 0.060(3) 0.001(3) 0.012(3) -0.007(3)
C28 0.060(3) 0.076(3) 0.062(3) -0.001(2) 0.020(2) -0.002(3)
C24 0.060(3) 0.071(3) 0.060(2) 0.000(2) 0.014(2) -0.001(2)
C40 0.059(3) 0.066(3) 0.064(3) 0.003(2) 0.012(2) 0.005(2)
C44 0.060(3) 0.066(3) 0.062(3) 0.004(2) 0.011(2) 0.006(2)
C12 0.060(3) 0.089(3) 0.106(3) -0.013(3) 0.024(3) -0.005(3)
C22 0.062(3) 0.070(3) 0.059(3) 0.002(2) 0.017(2) -0.010(2)
C38 0.060(3) 0.064(3) 0.066(3) 0.001(2) 0.013(2) 0.006(2)
C41 0.057(3) 0.065(3) 0.061(3) 0.001(3) 0.016(2) 0.012(2)
C23 0.067(3) 0.077(3) 0.072(3) 0.000(3) 0.017(2) -0.006(3)
C8 0.063(3) 0.092(3) 0.115(3) -0.015(3) 0.024(3) -0.008(3)
C37 0.068(3) 0.064(3) 0.072(3) 0.003(3) 0.014(3) 0.009(3)
C39 0.066(3) 0.067(3) 0.066(3) -0.003(2) 0.013(2) 0.005(2)
O3 0.127(4) 0.098(4) 0.106(4) -0.036(3) 0.000(4) -0.009(4)
C25 0.067(3) 0.073(3) 0.064(3) -0.006(3) 0.012(3) -0.002(3)
C42 0.068(3) 0.070(3) 0.060(3) 0.010(3) 0.009(3) 0.004(3)
C21 0.071(3) 0.078(3) 0.062(3) 0.002(3) 0.018(3) -0.006(3)
C6 0.064(3) 0.096(3) 0.116(3) -0.026(3) 0.022(3) -0.005(3)
C43 0.081(5) 0.092(5) 0.065(4) -0.014(4) 0.023(4) -0.008(4)
C5 0.070(3) 0.111(3) 0.129(3) -0.032(3) 0.021(3) -0.004(3)
C18 0.074(3) 0.075(3) 0.084(3) 0.005(3) 0.018(3) -0.007(3)
C36 0.082(3) 0.068(3) 0.081(3) -0.002(3) 0.012(3) 0.003(3)
C27 0.080(5) 0.077(5) 0.103(5) 0.004(4) 0.016(4) -0.004(4)
C35 0.086(4) 0.067(4) 0.082(4) -0.011(3) 0.014(3) 0.011(3)
C34 0.073(3) 0.075(3) 0.075(3) -0.012(3) 0.015(3) 0.004(3)
C26 0.070(3) 0.078(3) 0.074(3) -0.011(3) 0.010(3) 0.002(3)
C19 0.081(4) 0.085(4) 0.080(3) 0.018(3) 0.014(3) -0.009(3)
C45 0.067(3) 0.081(4) 0.085(4) 0.022(3) -0.006(3) -0.005(3)
C9 0.069(3) 0.089(3) 0.122(3) -0.014(3) 0.018(3) -0.003(3)
C4 0.078(3) 0.111(4) 0.127(4) -0.040(4) 0.023(3) -0.004(3)
C29 0.076(4) 0.103(4) 0.063(3) 0.001(3) 0.005(3) 0.014(3)
C20 0.080(3) 0.085(3) 0.068(3) 0.010(3) 0.011(3) -0.008(3)
C7 0.069(3) 0.109(3) 0.111(3) -0.022(3) 0.023(3) -0.005(3)
C2 0.071(3) 0.122(4) 0.118(4) -0.018(4) 0.022(4) -0.002(4)
C17 0.117(6) 0.084(6) 0.102(6) 0.001(5) 0.002(5) -0.003(5)
C33 0.100(6) 0.105(6) 0.078(5) -0.028(4) 0.003(5) -0.006(5)
C3 0.076(4) 0.129(5) 0.120(4) -0.023(4) 0.016(4) -0.003(4)
O1 0.148(6) 0.108(5) 0.194(6) 0.036(5) 0.011(5) -0.007(4)
C30 0.132(6) 0.137(7) 0.084(5) 0.015(5) 0.010(5) 0.034(6)
C13 0.081(4) 0.097(4) 0.116(4) -0.022(4) 0.036(4) -0.015(3)
C31 0.098(4) 0.125(5) 0.074(4) -0.007(4) 0.002(4) 0.004(4)
C10 0.081(3) 0.089(3) 0.127(4) -0.001(3) 0.020(3) -0.002(3)
C46 0.092(4) 0.093(4) 0.090(4) 0.017(3) -0.002(4) -0.010(3)
C11 0.081(5) 0.120(6) 0.117(6) 0.040(5) 0.021(5) 0.019(5)
C1 0.105(6) 0.174(8) 0.108(6) 0.009(6) 0.019(6) -0.008(6)
C32 0.127(7) 0.133(7) 0.103(6) -0.008(6) 0.002(6) 0.000(6)
C47 0.097(4) 0.092(4) 0.107(4) 0.012(3) -0.001(4) -0.004(3)
C15 0.097(4) 0.106(4) 0.128(4) -0.021(4) 0.025(4) -0.007(4)
C14 0.132(7) 0.129(7) 0.125(6) -0.022(6) 0.022(6) -0.011(6)
C16 0.131(7) 0.129(7) 0.159(8) -0.005(6) 0.034(7) 0.000(6)
C48 0.107(7) 0.106(7) 0.098(7) 0.019(6) -0.012(7) -0.006(6)
C48A 0.110(9) 0.104(9) 0.106(9) 0.012(8) -0.001(8) -0.008(8)

loop_
_atom_type_symbol
_atom_type_description
_atom_type_scat_dispersion_real
_atom_type_scat_dispersion_imag
_atom_type_scat_source
C C 0.0033 0.0016 'International Tables Vol C Tables 4.2.6.8 and 6.1.1.4'
H H 0.0000 0.0000 'International Tables Vol C Tables 4.2.6.8 and 6.1.1.4'
N N 0.0061 0.0033 'International Tables Vol C Tables 4.2.6.8 and 6.1.1.4'
O O 0.0106 0.0060 'International Tables Vol C Tables 4.2.6.8 and 6.1.1.4'
S S 0.1246 0.1234 'International Tables Vol C Tables 4.2.6.8 and 6.1.1.4'

loop_
_geom_angle_atom_site_label_1
_geom_angle_atom_site_label_2
_geom_angle_atom_site_label_3
_geom_angle
_geom_angle_site_symmetry_1
_geom_angle_site_symmetry_3
_geom_angle_publ_flag
C37 S3 C41 90.7(3) . . ?
C21 S2 C25 91.4(4) . . ?
C5 S1 C9 91.7(5) . . ?
C44 N3 H3 119.3 . . ?
C44 N3 C45 121.3(6) . . ?
C45 N3 H3 119.3 . . ?
C28 N2 H2 118.4 . . ?
C28 N2 C29 123.3(6) . . ?
C29 N2 H2 118.4 . . ?
C12 N1 H1 119.4 . . ?
C12 N1 C13 121.2(7) . . ?
C13 N1 H1 119.4 . . ?
O4 C28 N2 122.3(7) . . ?
O4 C28 C24 120.7(7) . . ?
N2 C28 C24 116.8(7) . . ?
C22 C24 C28 124.7(6) . . ?
C25 C24 C28 124.5(7) . . ?
C25 C24 C22 110.7(6) . . ?
C38 C40 C44 121.3(7) . . ?
C41 C40 C44 125.1(7) . . ?
C41 C40 C38 112.8(7) . . ?
O6 C44 N3 122.9(7) . . ?
O6 C44 C40 121.4(6) . . ?
N3 C44 C40 115.8(6) . . ?
O2 C12 N1 121.8(8) . . ?
O2 C12 C8 121.1(8) . . ?
N1 C12 C8 117.1(8) . . ?
C23 C22 C24 126.5(7) . . ?
C21 C22 C24 112.5(6) . . ?
C21 C22 C23 120.8(7) . . ?
C37 C38 C40 111.1(7) . . ?
C37 C38 C39 119.0(7) . . ?
C39 C38 C40 129.9(7) . . ?
C40 C41 S3 113.4(6) . . ?
C40 C41 C42 131.3(7) . . ?
C42 C41 S3 115.1(5) . . ?
C22 C23 H23 121.3 . . ?
C18 C23 C22 117.4(7) . . ?
C18 C23 H23 121.3 . . ?
C6 C8 C12 123.7(9) . . ?
C9 C8 C12 122.8(9) . . ?
C9 C8 C6 113.4(9) . . ?
C38 C37 S3 112.0(6) . . ?
C36 C37 S3 126.6(6) . . ?
C36 C37 C38 121.3(7) . . ?
C38 C39 H39 119.1 . . ?
C34 C39 C38 121.9(7) . . ?
C34 C39 H39 119.1 . . ?
C24 C25 S2 112.4(6) . . ?
C24 C25 C26 130.5(7) . . ?
C26 C25 S2 117.1(6) . . ?
O5 C42 C41 119.2(7) . . ?
O5 C42 C43 118.0(7) . . ?
C43 C42 C41 122.8(7) . . ?
C22 C21 S2 112.9(6) . . ?
C22 C21 C20 119.5(7) . . ?
C20 C21 S2 127.4(6) . . ?
C5 C6 C8 108.5(9) . . ?
C7 C6 C8 129.0(9) . . ?
C7 C6 C5 122.4(10) . . ?
C42 C43 H43A 109.5 . . ?
C42 C43 H43B 109.5 . . ?
C42 C43 H43C 109.5 . . ?
H43A C43 H43B 109.5 . . ?
H43A C43 H43C 109.5 . . ?
H43B C43 H43C 109.5 . . ?
C6 C5 S1 114.3(8) . . ?
C6 C5 C4 113.0(10) . . ?
C4 C5 S1 132.6(8) . . ?
C23 C18 C19 119.4(8) . . ?
C23 C18 C17 120.8(8) . . ?
C19 C18 C17 119.7(8) . . ?
C37 C36 H36 121.4 . . ?
C35 C36 C37 117.2(8) . . ?
C35 C36 H36 121.4 . . ?
H27A C27 H27B 109.5 . . ?
H27A C27 H27C 109.5 . . ?
H27B C27 H27C 109.5 . . ?
C26 C27 H27A 109.5 . . ?
C26 C27 H27B 109.5 . . ?
C26 C27 H27C 109.5 . . ?
C36 C35 H35 118.0 . . ?
C36 C35 C34 123.9(8) . . ?
C34 C35 H35 118.0 . . ?
C39 C34 C35 116.6(7) . . ?
C39 C34 C33 121.6(8) . . ?
C35 C34 C33 121.8(7) . . ?
O3 C26 C25 119.0(8) . . ?
O3 C26 C27 118.7(8) . . ?
C25 C26 C27 122.3(8) . . ?
C18 C19 H19 119.0 . . ?
C20 C19 C18 122.1(8) . . ?
C20 C19 H19 119.0 . . ?
N3 C45 H45 110.1 . . ?
N3 C45 C46 107.2(6) . . ?
N3 C45 C47 104.5(7) . . ?
C46 C45 H45 110.1 . . ?
C46 C45 C47 114.7(7) . . ?
C47 C45 H45 110.1 . . ?
C8 C9 S1 111.9(8) . . ?
C8 C9 C10 130.8(9) . . ?
C10 C9 S1 117.3(8) . . ?
C5 C4 H4 122.0 . . ?
C3 C4 C5 115.9(10) . . ?
C3 C4 H4 122.0 . . ?
N2 C29 H29 109.5 . . ?
N2 C29 C30 107.0(7) . . ?
N2 C29 C31 110.7(7) . . ?
C30 C29 H29 109.5 . . ?
C31 C29 H29 109.5 . . ?
C31 C29 C30 110.5(8) . . ?
C21 C20 H20 119.8 . . ?
C19 C20 C21 120.4(8) . . ?
C19 C20 H20 119.8 . . ?
C6 C7 H7 119.8 . . ?
C6 C7 C2 120.3(10) . . ?
C2 C7 H7 119.8 . . ?
C7 C2 C1 117.9(10) . . ?
C3 C2 C7 115.7(11) . . ?
C3 C2 C1 126.1(12) . . ?
C18 C17 H17A 109.5 . . ?
C18 C17 H17B 109.5 . . ?
C18 C17 H17C 109.5 . . ?
H17A C17 H17B 109.5 . . ?
H17A C17 H17C 109.5 . . ?
H17B C17 H17C 109.5 . . ?
C34 C33 H33A 109.5 . . ?
C34 C33 H33B 109.5 . . ?
C34 C33 H33C 109.5 . . ?
H33A C33 H33B 109.5 . . ?
H33A C33 H33C 109.5 . . ?
H33B C33 H33C 109.5 . . ?
C4 C3 H3A 113.7 . . ?
C2 C3 C4 132.5(13) . . ?
C2 C3 H3A 113.7 . . ?
C29 C30 H30A 109.5 . . ?
C29 C30 H30B 109.5 . . ?
C29 C30 H30C 109.5 . . ?
H30A C30 H30B 109.5 . . ?
H30A C30 H30C 109.5 . . ?
H30B C30 H30C 109.5 . . ?
N1 C13 H13 110.0 . . ?
N1 C13 C15 112.5(8) . . ?
N1 C13 C14 106.0(8) . . ?
C15 C13 H13 110.0 . . ?
C15 C13 C14 108.1(8) . . ?
C14 C13 H13 110.0 . . ?
C29 C31 H31A 108.4 . . ?
C29 C31 H31B 108.4 . . ?
H31A C31 H31B 107.5 . . ?
C32 C31 C29 115.3(10) . . ?
C32 C31 H31A 108.4 . . ?
C32 C31 H31B 108.4 . . ?
O1 C10 C9 119.9(10) . . ?
O1 C10 C11 117.1(11) . . ?
C11 C10 C9 123.0(10) . . ?
C45 C46 H46C 108.9 . . ?
C45 C46 H46D 109.1 . . ?
C45 C46 H46E 110.0 . . ?
C45 C46 H46A 110.6 . . ?
C45 C46 H46B 110.6 . . ?
H46C C46 H46D 109.5 . . ?
H46C C46 H46E 109.6 . . ?
H46D C46 H46E 109.6 . . ?
H46A C46 H46B 108.8 . . ?
C48 C46 C45 105.5(9) . . ?
C48 C46 H46A 110.6 . . ?
C48 C46 H46B 110.6 . . ?
C10 C11 H11A 109.5 . . ?
C10 C11 H11B 109.5 . . ?
C10 C11 H11C 109.5 . . ?
H11A C11 H11B 109.5 . . ?
H11A C11 H11C 109.5 . . ?
H11B C11 H11C 109.5 . . ?
C2 C1 H1A 109.5 . . ?
C2 C1 H1B 109.5 . . ?
C2 C1 H1C 109.5 . . ?
H1A C1 H1B 109.5 . . ?
H1A C1 H1C 109.5 . . ?
H1B C1 H1C 109.5 . . ?
C31 C32 H32A 109.5 . . ?
C31 C32 H32B 109.5 . . ?
C31 C32 H32C 109.5 . . ?
H32A C32 H32B 109.5 . . ?
H32A C32 H32C 109.5 . . ?
H32B C32 H32C 109.5 . . ?
C45 C47 H47A 111.0 . . ?
C45 C47 H47B 107.4 . . ?
C45 C47 H47C 110.0 . . ?
C45 C47 H47D 108.1 . . ?
C45 C47 H47E 104.5 . . ?
H47A C47 H47B 109.5 . . ?
H47A C47 H47C 109.5 . . ?
H47B C47 H47C 109.5 . . ?
H47D C47 H47E 106.5 . . ?
C48A C47 C45 112.3(12) . . ?
C48A C47 H47D 109.9 . . ?
C48A C47 H47E 115.0 . . ?
C13 C15 H15A 109.3 . . ?
C13 C15 H15B 109.3 . . ?
C13 C15 C16 111.6(9) . . ?
H15A C15 H15B 108.0 . . ?
C16 C15 H15A 109.3 . . ?
C16 C15 H15B 109.3 . . ?
C13 C14 H14A 109.5 . . ?
C13 C14 H14B 109.5 . . ?
C13 C14 H14C 109.5 . . ?
H14A C14 H14B 109.5 . . ?
H14A C14 H14C 109.5 . . ?
H14B C14 H14C 109.5 . . ?
C15 C16 H16A 109.5 . . ?
C15 C16 H16B 109.5 . . ?
C15 C16 H16C 109.5 . . ?
H16A C16 H16B 109.5 . . ?
H16A C16 H16C 109.5 . . ?
H16B C16 H16C 109.5 . . ?
C46 C48 H48A 111.4 . . ?
C46 C48 H48B 108.2 . . ?
C46 C48 H48C 108.8 . . ?
H48A C48 H48B 109.5 . . ?
H48A C48 H48C 109.5 . . ?
H48B C48 H48C 109.5 . . ?
C47 C48A H48D 109.5 . . ?
C47 C48A H48E 109.5 . . ?
C47 C48A H48F 109.5 . . ?
H48D C48A H48E 109.5 . . ?
H48D C48A H48F 109.5 . . ?
H48E C48A H48F 109.5 . . ?

loop_
_geom_bond_atom_site_label_1
_geom_bond_atom_site_label_2
_geom_bond_distance
_geom_bond_site_symmetry_2
_geom_bond_publ_flag
S3 C41 1.726(7) . ?
S3 C37 1.720(8) . ?
S2 C25 1.717(8) . ?
S2 C21 1.707(8) . ?
S1 C5 1.680(12) . ?
S1 C9 1.715(10) . ?
O6 C44 1.210(8) . ?
O2 C12 1.243(10) . ?
O4 C28 1.252(8) . ?
N3 H3 0.8600 . ?
N3 C44 1.331(9) . ?
N3 C45 1.460(9) . ?
N2 H2 0.8600 . ?
N2 C28 1.334(9) . ?
N2 C29 1.472(9) . ?
N1 H1 0.8600 . ?
N1 C12 1.347(10) . ?
N1 C13 1.455(10) . ?
O5 C42 1.225(9) . ?
C28 C24 1.466(10) . ?
C24 C22 1.434(10) . ?
C24 C25 1.393(10) . ?
C40 C44 1.503(10) . ?
C40 C38 1.433(10) . ?
C40 C41 1.331(10) . ?
C12 C8 1.480(12) . ?
C22 C23 1.430(10) . ?
C22 C21 1.365(10) . ?
C38 C37 1.390(10) . ?
C38 C39 1.390(10) . ?
C41 C42 1.476(10) . ?
C23 H23 0.9300 . ?
C23 C18 1.404(11) . ?
C8 C6 1.445(14) . ?
C8 C9 1.367(12) . ?
C37 C36 1.389(10) . ?
C39 H39 0.9300 . ?
C39 C34 1.353(10) . ?
O3 C26 1.208(9) . ?
C25 C26 1.462(11) . ?
C42 C43 1.471(11) . ?
C21 C20 1.420(10) . ?
C6 C5 1.404(12) . ?
C6 C7 1.386(13) . ?
C43 H43A 0.9600 . ?
C43 H43B 0.9600 . ?
C43 H43C 0.9600 . ?
C5 C4 1.525(15) . ?
C18 C19 1.413(11) . ?
C18 C17 1.506(12) . ?
C36 H36 0.9300 . ?
C36 C35 1.347(11) . ?
C27 H27A 0.9600 . ?
C27 H27B 0.9600 . ?
C27 H27C 0.9600 . ?
C27 C26 1.488(12) . ?
C35 H35 0.9300 . ?
C35 C34 1.425(11) . ?
C34 C33 1.527(11) . ?
C19 H19 0.9300 . ?
C19 C20 1.311(11) . ?
C45 H45 0.9800 . ?
C45 C46 1.570(12) . ?
C45 C47 1.637(13) . ?
C9 C10 1.459(14) . ?
C4 H4 0.9300 . ?
C4 C3 1.280(13) . ?
C29 H29 0.9800 . ?
C29 C30 1.655(13) . ?
C29 C31 1.480(12) . ?
C20 H20 0.9300 . ?
C7 H7 0.9300 . ?
C7 C2 1.387(14) . ?
C2 C3 1.268(13) . ?
C2 C1 1.554(15) . ?
C17 H17A 0.9600 . ?
C17 H17B 0.9600 . ?
C17 H17C 0.9600 . ?
C33 H33A 0.9600 . ?
C33 H33B 0.9600 . ?
C33 H33C 0.9600 . ?
C3 H3A 0.9300 . ?
O1 C10 1.198(11) . ?
C30 H30A 0.9600 . ?
C30 H30B 0.9600 . ?
C30 H30C 0.9600 . ?
C13 H13 0.9800 . ?
C13 C15 1.457(13) . ?
C13 C14 1.647(14) . ?
C31 H31A 0.9700 . ?
C31 H31B 0.9700 . ?
C31 C32 1.405(13) . ?
C10 C11 1.411(13) . ?
C46 H46C 0.9601 . ?
C46 H46D 0.9600 . ?
C46 H46E 0.9600 . ?
C46 H46A 0.9700 . ?
C46 H46B 0.9700 . ?
C46 C48 1.545(18) . ?
C11 H11A 0.9600 . ?
C11 H11B 0.9600 . ?
C11 H11C 0.9600 . ?
C1 H1A 0.9600 . ?
C1 H1B 0.9600 . ?
C1 H1C 0.9600 . ?
C32 H32A 0.9600 . ?
C32 H32B 0.9600 . ?
C32 H32C 0.9600 . ?
C47 H47A 0.9598 . ?
C47 H47B 0.9602 . ?
C47 H47C 0.9600 . ?
C47 H47D 0.9701 . ?
C47 H47E 0.9701 . ?
C47 C48A 1.519(9) . ?
C15 H15A 0.9700 . ?
C15 H15B 0.9700 . ?
C15 C16 1.494(8) . ?
C14 H14A 0.9600 . ?
C14 H14B 0.9600 . ?
C14 H14C 0.9600 . ?
C16 H16A 0.9600 . ?
C16 H16B 0.9600 . ?
C16 H16C 0.9600 . ?
C48 H48A 0.9597 . ?
C48 H48B 0.9605 . ?
C48 H48C 0.9600 . ?
C48A H48D 0.9600 . ?
C48A H48E 0.9600 . ?
C48A H48F 0.9600 . ?
